data_1511538
loop_
_publ_author_name
'Abdullaev, G.K.'
'Mamedov, H.C.'
'Dzhafarov, G.G.'

_publ_section_title
;
 The structure of ytterbium and cobalt pentametaborate Yb Co (B O2)5
;
_journal_name_full 'Azerbaidzhanskii Khimicheskii Zhurnal'
_journal_page_first 110
_journal_page_last 114
_journal_volume 1
_journal_year 1985
_chemical_formula_sum 'B5 Co O10 Yb'
_chemical_name_systematic 'Yb Co (B O2)5'
_space_group_IT_number 14
_symmetry_space_group_name_Hall '-P 2yn'
_symmetry_space_group_name_H-M 'P 1 21/n 1'
_cell_angle_alpha 90
_cell_angle_beta 93.9
_cell_angle_gamma 90
_cell_formula_units_Z 4
_cell_length_a 8.529
_cell_length_b 7.607
_cell_length_c 9.416
_cell_volume 609.496
_citation_journal_id_ASTM AZKZAU
_cod_data_source_file boron4-x_173.cif
_cod_data_source_block B5Co1O10Yb1
_cod_original_cell_volume 609.4964
_cod_original_sg_symbol_Hall '-P 2ybc (x-z,y,z)'
_cod_original_formula_sum 'B5 Co1 O10 Yb1'
_cod_database_code 1511538

loop_
_symmetry_equiv_pos_as_xyz
x,y,z
-x+1/2,y+1/2,-z+1/2
-x,-y,-z
x-1/2,-y-1/2,z-1/2

loop_
_atom_site_label
_atom_site_type_symbol
_atom_site_fract_x
_atom_site_fract_y
_atom_site_fract_z
_atom_site_occupancy
_atom_site_U_iso_or_equiv
O4 O-2 0.8185 0.6488 0.3595 1 0.0
O10 O-2 0.2476 0.4458 0.1298 1 0.0
O7 O-2 0.5493 0.2316 0.5223 1 0.0
Co1 Co+2 0.5972 0.4054 0.1303 1 0.0
O5 O-2 0.5805 0.4718 0.3509 1 0.0
O2 O-2 0.8159 0.5326 0.1209 1 0.0
B5 B+3 0.9358 0.313 0.4071 1 0.0
B2 B+3 0.4797 0.3244 0.3962 1 0.0
Yb1 Yb+3 0.18382 0.18313 0.23971 1 0.0
B4 B+3 0.8384 0.602 -0.0089 1 0.0
O8 O-2 0.8196 0.374 0.4898 1 0.0
O9 O-2 0.494 0.6508 0.0715 1 0.0
O1 O-2 0.0333 0.7066 0.2284 1 0.0
O6 O-2 0.3228 0.3887 0.4229 1 0.0
B3 B+3 0.7245 0.534 0.445 1 0.0
O3 O-2 0.9885 0.407 0.2976 1 0.0
B1 B+3 0.9128 0.5722 0.249 1 0.0
